data_2205574
loop_
_publ_author_name
'Li, Yu-Guang'
'Wang, Meng'
'Zhu, Hai-Liang'

_publ_section_title
;\m-Piperidine-\k^2^<i>N</i>:<i>N</i>'-bis[(3-nitrobenzoato-\k<i>O</i>)silver(I)]
 monohydrate
;
_journal_issue 4
_journal_name_full 'Acta Crystallographica Section E'
_journal_page_first m667
_journal_page_last m668
_journal_paper_doi 10.1107/S1600536805007026
_journal_volume 61
_journal_year 2005
_chemical_formula_iupac '[Ag2 (C7 H4 N1 O4)2 (C4 H10 N2)], H2 O'
_chemical_formula_moiety 'C18 H18 Ag2 N4 O8, H2 O'
_chemical_formula_sum 'C18 H20 Ag2 N4 O9'
_chemical_formula_weight 652.12
_chemical_name_systematic
;
\m-Piperidine-\k^2^N:N'-bis[(3-nitrobenzoato-\kO)silver(I)] monohydrate
;
_space_group_IT_number 14
_symmetry_cell_setting monoclinic
_symmetry_space_group_name_Hall '-P 2yn'
_symmetry_space_group_name_H-M 'P 1 21/n 1'
_atom_sites_solution_hydrogens geom
_atom_sites_solution_primary direct
_atom_sites_solution_secondary difmap
_audit_creation_method SHELXL-97
_cell_angle_alpha 90.00
_cell_angle_beta 93.523(2)
_cell_angle_gamma 90.00
_cell_formula_units_Z 4
_cell_length_a 7.2850(10)
_cell_length_b 24.298(2)
_cell_length_c 11.9450(10)
_cell_measurement_reflns_used 2560
_cell_measurement_temperature 298(2)
_cell_measurement_theta_max 25.807
_cell_measurement_theta_min 2.394
_cell_volume 2110.4(4)
_computing_cell_refinement 'SMART (Siemens, 1996)'
_computing_data_collection 'SMART (Siemens, 1996)'
_computing_data_reduction 'SAINT (Siemens, 1996)'
_computing_molecular_graphics 'SHELXTL (Sheldrick, 1997)'
_computing_publication_material SHELXTL
_computing_structure_refinement 'SHELXL97 (Sheldrick, 1997)'
_computing_structure_solution 'SHELXS97 (Sheldrick, 1990)'
_diffrn_ambient_temperature 298(2)
_diffrn_measured_fraction_theta_full 0.990
_diffrn_measured_fraction_theta_max 0.990
_diffrn_measurement_device_type 'Bruker SMART CCD area-detector'
_diffrn_measurement_method \w
_diffrn_radiation_monochromator graphite
_diffrn_radiation_source 'fine-focus sealed tube'
_diffrn_radiation_type MoK\a
_diffrn_radiation_wavelength 0.71073
_diffrn_reflns_av_R_equivalents 0.0295
_diffrn_reflns_av_sigmaI/netI 0.0278
_diffrn_reflns_limit_h_max 9
_diffrn_reflns_limit_h_min -9
_diffrn_reflns_limit_k_max 30
_diffrn_reflns_limit_k_min -30
_diffrn_reflns_limit_l_max 15
_diffrn_reflns_limit_l_min -15
_diffrn_reflns_number 17019
_diffrn_reflns_theta_full 27.00
_diffrn_reflns_theta_max 27.00
_diffrn_reflns_theta_min 1.68
_diffrn_standards_number 0
_exptl_absorpt_coefficient_mu 1.916
_exptl_absorpt_correction_T_max 0.767
_exptl_absorpt_correction_T_min 0.532
_exptl_absorpt_correction_type multi-scan
_exptl_absorpt_process_details '(SADABS; Sheldrick, 1996)'
_exptl_crystal_colour yellow
_exptl_crystal_density_diffrn 2.052
_exptl_crystal_density_method 'not measured'
_exptl_crystal_description block
_exptl_crystal_F_000 1288
_exptl_crystal_size_max 0.37
_exptl_crystal_size_mid 0.25
_exptl_crystal_size_min 0.14
_refine_diff_density_max 2.028
_refine_diff_density_min -1.904
_refine_ls_extinction_method none
_refine_ls_goodness_of_fit_ref 1.045
_refine_ls_hydrogen_treatment mixed
_refine_ls_matrix_type full
_refine_ls_number_parameters 314
_refine_ls_number_reflns 4571
_refine_ls_number_restraints 5
_refine_ls_restrained_S_all 1.045
_refine_ls_R_factor_all 0.0603
_refine_ls_R_factor_gt 0.0509
_refine_ls_shift/su_max 0.000
_refine_ls_shift/su_mean 0.000
_refine_ls_structure_factor_coef Fsqd
_refine_ls_weighting_details 'calc w = 1/[\s^2^(Fo^2^)+(0.0377P)^2^+6.6578P] where P = (Fo^2^+2Fc^2^)/3'
_refine_ls_weighting_scheme calc
_refine_ls_wR_factor_gt 0.1089
_refine_ls_wR_factor_ref 0.1149
_reflns_number_gt 3873
_reflns_number_total 4571
_reflns_threshold_expression I>2\s(I)
_cod_data_source_file om6231.cif
_cod_data_source_block I
_cod_depositor_comments
;
The following automatic conversions were performed:
'_symmetry_cell_setting' value 'Monoclinic' changed to 'monoclinic'
according to '/home/saulius/struct/CIF-dictionaries/cif_core.dic'
dictionary named 'cif_core.dic' version 2.4.1 from 2010-06-29.

Automatic conversion script
Id: cif_fix_enum 1527 2010-12-29 10:47:43Z saulius 

The following automatic conversions were performed:

'_symmetry_cell_setting' value 'Monoclinic' changed to 'monoclinic'
according to /home/saulius/struct/CIF-dictionaries/cif_core.dic
dictionary named 'cif_core.dic' version 2.4.1 from 2010-06-29.

Automatic conversion script
Id: cif_fix_values 1715 2011-07-08 13:25:40Z adriana 
;
_cod_original_sg_symbol_H-M 'P 21/n'
_cod_database_code 2205574

loop_
_symmetry_equiv_pos_as_xyz
'x, y, z'
'-x+1/2, y+1/2, -z+1/2'
'-x, -y, -z'
'x-1/2, -y-1/2, z-1/2'

loop_
_atom_site_label
_atom_site_fract_x
_atom_site_fract_y
_atom_site_fract_z
_atom_site_U_iso_or_equiv
_atom_site_adp_type
_atom_site_calc_flag
_atom_site_refinement_flags
_atom_site_occupancy
_atom_site_type_symbol
Ag1 0.68212(6) 0.074743(16) 0.95235(4) 0.05264(14) Uani d . 1 Ag
Ag2 0.66994(6) 0.068490(17) 0.50907(5) 0.07046(18) Uani d . 1 Ag
O1 0.5335(6) 0.14164(15) 0.8805(3) 0.0614(10) Uani d . 1 O
O2 0.4446(8) 0.09671(16) 0.7235(4) 0.0888(16) Uani d . 1 O
O3 0.4740(6) 0.33842(17) 0.8990(4) 0.0714(12) Uani d . 1 O
O4 0.3434(6) 0.38385(15) 0.7614(4) 0.0700(12) Uani d . 1 O
O5 0.5455(6) 0.13970(15) 0.4327(3) 0.0609(10) Uani d . 1 O
O6 0.3836(6) 0.08316(14) 0.3169(4) 0.0753(13) Uani d . 1 O
O7 0.4811(6) 0.33634(15) 0.3761(4) 0.0732(12) Uani d . 1 O
O8 0.3892(7) 0.36857(17) 0.2163(4) 0.0887(15) Uani d . 1 O
O9 0.5298(7) 0.00414(18) 0.1843(4) 0.0701(12) Uani d D 1 O
N1 0.3969(6) 0.34084(16) 0.8058(4) 0.0485(10) Uani d . 1 N
N2 0.8497(5) 0.02088(15) 1.0581(3) 0.0354(8) Uani d D 1 N
N3 0.4204(6) 0.33031(16) 0.2800(4) 0.0511(10) Uani d . 1 N
N4 0.8345(6) -0.00314(17) 0.5585(4) 0.0504(10) Uani d D 1 N
C1 0.4602(7) 0.1386(2) 0.7824(5) 0.0513(12) Uani d . 1 C
C2 0.3922(6) 0.19242(18) 0.7321(4) 0.0363(9) Uani d . 1 C
C3 0.3108(6) 0.1945(2) 0.6249(4) 0.0434(11) Uani d . 1 C
H3 0.2912 0.1621 0.5845 0.052 Uiso calc R 1 H
C4 0.2579(6) 0.2443(2) 0.5771(4) 0.0466(11) Uani d . 1 C
H4 0.2026 0.2449 0.5048 0.056 Uiso calc R 1 H
C5 0.2855(6) 0.2926(2) 0.6343(4) 0.0441(11) Uani d . 1 C
H5 0.2517 0.3262 0.6017 0.053 Uiso calc R 1 H
C6 0.3655(6) 0.28982(18) 0.7424(4) 0.0350(9) Uani d . 1 C
C7 0.4178(6) 0.24085(18) 0.7927(4) 0.0348(9) Uani d . 1 C
H7 0.4693 0.2402 0.8659 0.042 Uiso calc R 1 H
C8 1.0395(7) 0.0396(2) 1.0840(4) 0.0494(12) Uani d . 1 C
H8A 1.0975 0.0165 1.1423 0.059 Uiso calc R 1 H
H8B 1.0385 0.0771 1.1115 0.059 Uiso calc R 1 H
C9 0.8530(7) -0.03679(19) 1.0184(5) 0.0482(12) Uani d . 1 C
H9A 0.7285 -0.0497 1.0010 0.058 Uiso calc R 1 H
H9B 0.9094 -0.0602 1.0766 0.058 Uiso calc R 1 H
C10 0.4427(8) 0.12920(19) 0.3459(5) 0.0525(14) Uani d . 1 C
C11 0.3918(6) 0.17775(18) 0.2711(4) 0.0383(10) Uani d . 1 C
C12 0.3151(7) 0.1701(2) 0.1631(5) 0.0526(13) Uani d . 1 C
H12 0.2917 0.1346 0.1368 0.063 Uiso calc R 1 H
C13 0.2727(7) 0.2146(3) 0.0936(4) 0.0576(14) Uani d . 1 C
H13 0.2221 0.2087 0.0212 0.069 Uiso calc R 1 H
C14 0.3047(7) 0.2672(2) 0.1308(4) 0.0487(12) Uani d . 1 C
H14 0.2751 0.2973 0.0850 0.058 Uiso calc R 1 H
C15 0.3824(6) 0.27426(18) 0.2384(4) 0.0374(9) Uani d . 1 C
C16 0.4265(5) 0.23108(17) 0.3089(4) 0.0321(9) Uani d . 1 C
H16 0.4788 0.2374 0.3808 0.039 Uiso calc R 1 H
C17 1.0131(8) 0.01112(19) 0.6161(4) 0.0502(13) Uani d . 1 C
H17A 1.0734 -0.0221 0.6446 0.060 Uiso calc R 1 H
H17B 0.9935 0.0351 0.6793 0.060 Uiso calc R 1 H
C18 0.8675(7) -0.03935(18) 0.4627(5) 0.0497(12) Uani d . 1 C
H18A 0.7512 -0.0490 0.4238 0.060 Uiso calc R 1 H
H18B 0.9264 -0.0730 0.4897 0.060 Uiso calc R 1 H
H1 0.489(9) 0.0289(17) 0.225(4) 0.09(2) Uiso d D 1 H
H2 0.540(10) -0.0251(13) 0.222(4) 0.09(3) Uiso d D 1 H
H2A 0.785(5) 0.0204(18) 1.120(2) 0.032(12) Uiso d D 1 H
H4A 0.767(7) -0.022(2) 0.605(4) 0.067(18) Uiso d D 1 H

loop_
_atom_site_aniso_label
_atom_site_aniso_U_11
_atom_site_aniso_U_22
_atom_site_aniso_U_33
_atom_site_aniso_U_12
_atom_site_aniso_U_13
_atom_site_aniso_U_23
Ag1 0.0512(2) 0.0434(2) 0.0627(3) 0.01633(16) -0.00099(18) 0.00906(17)
Ag2 0.0541(3) 0.0412(2) 0.1169(4) 0.01428(18) 0.0116(3) 0.0248(2)
O1 0.073(3) 0.048(2) 0.061(2) 0.0236(18) -0.0126(19) 0.0036(17)
O2 0.129(4) 0.035(2) 0.098(3) 0.008(2) -0.032(3) -0.016(2)
O3 0.089(3) 0.054(2) 0.069(3) 0.002(2) -0.011(2) -0.025(2)
O4 0.099(3) 0.0325(19) 0.082(3) 0.0035(19) 0.029(2) 0.0074(18)
O5 0.078(3) 0.043(2) 0.063(2) 0.0231(19) 0.015(2) 0.0131(18)
O6 0.089(3) 0.0272(18) 0.115(4) -0.0083(18) 0.052(3) -0.001(2)
O7 0.095(3) 0.038(2) 0.084(3) -0.003(2) -0.016(3) -0.014(2)
O8 0.121(4) 0.038(2) 0.107(4) 0.007(2) 0.008(3) 0.028(2)
O9 0.084(3) 0.050(2) 0.080(3) -0.001(2) 0.036(2) -0.005(2)
N1 0.054(3) 0.034(2) 0.059(3) -0.0019(18) 0.019(2) -0.0030(19)
N2 0.0368(19) 0.0347(19) 0.0353(19) 0.0058(15) 0.0082(15) 0.0027(15)
N3 0.049(2) 0.030(2) 0.075(3) 0.0021(17) 0.010(2) 0.006(2)
N4 0.051(3) 0.034(2) 0.067(3) 0.0024(18) 0.019(2) 0.0160(19)
C1 0.047(3) 0.037(3) 0.068(3) 0.005(2) -0.004(2) -0.001(2)
C2 0.028(2) 0.037(2) 0.043(2) 0.0018(17) -0.0019(17) -0.0033(18)
C3 0.037(2) 0.051(3) 0.042(3) 0.001(2) 0.0031(19) -0.012(2)
C4 0.035(2) 0.071(3) 0.033(2) 0.004(2) -0.0043(18) -0.003(2)
C5 0.036(2) 0.052(3) 0.045(3) 0.008(2) 0.011(2) 0.015(2)
C6 0.031(2) 0.037(2) 0.038(2) -0.0002(17) 0.0070(17) 0.0003(18)
C7 0.029(2) 0.039(2) 0.036(2) 0.0006(17) -0.0019(17) 0.0004(17)
C8 0.044(3) 0.047(3) 0.057(3) 0.006(2) -0.002(2) -0.021(2)
C9 0.039(3) 0.032(2) 0.075(4) -0.0015(19) 0.011(2) 0.002(2)
C10 0.058(3) 0.031(2) 0.073(4) 0.008(2) 0.039(3) 0.004(2)
C11 0.035(2) 0.033(2) 0.049(3) -0.0038(18) 0.0152(19) -0.0028(19)
C12 0.046(3) 0.053(3) 0.059(3) -0.020(2) 0.011(2) -0.020(3)
C13 0.042(3) 0.091(4) 0.039(3) -0.010(3) -0.002(2) -0.010(3)
C14 0.039(3) 0.063(3) 0.044(3) 0.002(2) 0.001(2) 0.014(2)
C15 0.030(2) 0.036(2) 0.048(3) -0.0008(17) 0.0065(18) 0.0033(19)
C16 0.029(2) 0.031(2) 0.036(2) -0.0001(16) 0.0031(16) -0.0015(16)
C17 0.081(4) 0.032(2) 0.036(2) 0.012(2) -0.003(2) 0.0019(19)
C18 0.050(3) 0.025(2) 0.071(3) -0.0030(19) -0.018(2) 0.002(2)

loop_
_atom_type_symbol
_atom_type_description
_atom_type_scat_dispersion_real
_atom_type_scat_dispersion_imag
_atom_type_scat_source
C C 0.0033 0.0016 'International Tables Vol C Tables 4.2.6.8 and 6.1.1.4'
H H 0.0000 0.0000 'International Tables Vol C Tables 4.2.6.8 and 6.1.1.4'
N N 0.0061 0.0033 'International Tables Vol C Tables 4.2.6.8 and 6.1.1.4'
O O 0.0106 0.0060 'International Tables Vol C Tables 4.2.6.8 and 6.1.1.4'
Ag Ag -0.8971 1.1015 'International Tables Vol C Tables 4.2.6.8 and 6.1.1.4'

loop_
_geom_angle_atom_site_label_1
_geom_angle_atom_site_label_2
_geom_angle_atom_site_label_3
_geom_angle_site_symmetry_1
_geom_angle_site_symmetry_3
_geom_angle
_geom_angle_publ_flag
O1 Ag1 N2 . . 165.85(15) y
O5 Ag2 N4 . . 168.12(16) y
C1 O1 Ag1 . . 120.8(3) ?
C10 O5 Ag2 . . 113.6(3) ?
H1 O9 H2 . . 108(3) ?
O3 N1 O4 . . 123.6(5) ?
O3 N1 C6 . . 118.7(4) ?
O4 N1 C6 . . 117.6(4) ?
C8 N2 C9 . . 109.0(3) ?
C8 N2 Ag1 . . 115.4(3) ?
C9 N2 Ag1 . . 114.1(3) ?
C8 N2 H2A . . 111(3) ?
C9 N2 H2A . . 106(3) ?
Ag1 N2 H2A . . 101(3) ?
O7 N3 O8 . . 123.0(5) ?
O7 N3 C15 . . 118.8(4) ?
O8 N3 C15 . . 118.2(5) ?
C18 N4 C17 . . 108.7(4) ?
C18 N4 Ag2 . . 112.3(3) ?
C17 N4 Ag2 . . 113.2(3) ?
C18 N4 H4A . . 107(4) ?
C17 N4 H4A . . 110(4) ?
Ag2 N4 H4A . . 105(4) ?
O2 C1 O1 . . 126.5(5) ?
O2 C1 C2 . . 118.0(5) ?
O1 C1 C2 . . 115.5(4) ?
C3 C2 C7 . . 119.3(4) ?
C3 C2 C1 . . 120.9(4) ?
C7 C2 C1 . . 119.8(4) ?
C2 C3 C4 . . 120.6(4) ?
C2 C3 H3 . . 119.7 ?
C4 C3 H3 . . 119.7 ?
C5 C4 C3 . . 121.1(4) ?
C5 C4 H4 . . 119.5 ?
C3 C4 H4 . . 119.5 ?
C4 C5 C6 . . 117.7(4) ?
C4 C5 H5 . . 121.1 ?
C6 C5 H5 . . 121.1 ?
C7 C6 C5 . . 122.5(4) ?
C7 C6 N1 . . 118.5(4) ?
C5 C6 N1 . . 119.0(4) ?
C6 C7 C2 . . 118.8(4) ?
C6 C7 H7 . . 120.6 ?
C2 C7 H7 . . 120.6 ?
N2 C8 C9 . 3_757 110.3(4) ?
N2 C8 H8A . . 109.6 ?
C9 C8 H8A 3_757 . 109.6 ?
N2 C8 H8B . . 109.6 ?
C9 C8 H8B 3_757 . 109.6 ?
H8A C8 H8B . . 108.1 ?
N2 C9 C8 . 3_757 109.0(4) ?
N2 C9 H9A . . 109.9 ?
C8 C9 H9A 3_757 . 109.9 ?
N2 C9 H9B . . 109.9 ?
C8 C9 H9B 3_757 . 109.9 ?
H9A C9 H9B . . 108.3 ?
O6 C10 O5 . . 126.0(5) ?
O6 C10 C11 . . 118.0(6) ?
O5 C10 C11 . . 116.0(4) ?
C12 C11 C16 . . 118.9(4) ?
C12 C11 C10 . . 121.0(4) ?
C16 C11 C10 . . 120.1(4) ?
C11 C12 C13 . . 120.9(5) ?
C11 C12 H12 . . 119.5 ?
C13 C12 H12 . . 119.5 ?
C14 C13 C12 . . 120.5(5) ?
C14 C13 H13 . . 119.8 ?
C12 C13 H13 . . 119.8 ?
C13 C14 C15 . . 118.1(5) ?
C13 C14 H14 . . 121.0 ?
C15 C14 H14 . . 121.0 ?
C16 C15 C14 . . 122.9(4) ?
C16 C15 N3 . . 118.0(4) ?
C14 C15 N3 . . 119.2(4) ?
C15 C16 C11 . . 118.8(4) ?
C15 C16 H16 . . 120.6 ?
C11 C16 H16 . . 120.6 ?
N4 C17 C18 . 3_756 110.3(4) ?
N4 C17 H17A . . 109.6 ?
C18 C17 H17A 3_756 . 109.6 ?
N4 C17 H17B . . 109.6 ?
C18 C17 H17B 3_756 . 109.6 ?
H17A C17 H17B . . 108.1 ?
N4 C18 C17 . 3_756 110.2(4) ?
N4 C18 H18A . . 109.6 ?
C17 C18 H18A 3_756 . 109.6 ?
N4 C18 H18B . . 109.6 ?
C17 C18 H18B 3_756 . 109.6 ?
H18A C18 H18B . . 108.1 ?

loop_
_geom_bond_atom_site_label_1
_geom_bond_atom_site_label_2
_geom_bond_site_symmetry_2
_geom_bond_distance
_geom_bond_publ_flag
Ag1 O1 . 2.107(3) y
Ag1 N2 . 2.147(4) y
Ag2 O5 . 2.132(3) y
Ag2 N4 . 2.174(4) y
O1 C1 . 1.259(6) ?
O2 C1 . 1.239(6) ?
O3 N1 . 1.218(6) ?
O4 N1 . 1.225(5) ?
O5 C10 . 1.267(7) ?
O6 C10 . 1.240(6) ?
O7 N3 . 1.213(6) ?
O8 N3 . 1.214(6) ?
O9 H1 . 0.841(10) ?
O9 H2 . 0.841(10) ?
N1 C6 . 1.463(6) ?
N2 C8 . 1.470(6) ?
N2 C9 . 1.480(6) ?
N2 H2A . 0.895(10) ?
N3 C15 . 1.470(6) ?
N4 C18 . 1.475(7) ?
N4 C17 . 1.475(7) ?
N4 H4A . 0.897(10) ?
C1 C2 . 1.510(6) ?
C2 C3 . 1.378(6) ?
C2 C7 . 1.388(6) ?
C3 C4 . 1.383(7) ?
C3 H3 . 0.9300 ?
C4 C5 . 1.367(7) ?
C4 H4 . 0.9300 ?
C5 C6 . 1.386(6) ?
C5 H5 . 0.9300 ?
C6 C7 . 1.376(6) ?
C7 H7 . 0.9300 ?
C8 C9 3_757 1.494(7) ?
C8 H8A . 0.9700 ?
C8 H8B . 0.9700 ?
C9 C8 3_757 1.494(7) ?
C9 H9A . 0.9700 ?
C9 H9B . 0.9700 ?
C10 C11 . 1.513(7) ?
C11 C12 . 1.387(7) ?
C11 C16 . 1.391(6) ?
C12 C13 . 1.388(8) ?
C12 H12 . 0.9300 ?
C13 C14 . 1.366(8) ?
C13 H13 . 0.9300 ?
C14 C15 . 1.383(7) ?
C14 H14 . 0.9300 ?
C15 C16 . 1.371(6) ?
C16 H16 . 0.9300 ?
C17 C18 3_756 1.488(7) ?
C17 H17A . 0.9700 ?
C17 H17B . 0.9700 ?
C18 C17 3_756 1.488(7) ?
C18 H18A . 0.9700 ?
C18 H18B . 0.9700 ?

loop_
_geom_hbond_atom_site_label_D
_geom_hbond_atom_site_label_H
_geom_hbond_atom_site_label_A
_geom_hbond_site_symmetry_A
_geom_hbond_distance_DH
_geom_hbond_distance_HA
_geom_hbond_distance_DA
_geom_hbond_angle_DHA
N4 H4A O6 3_656 0.897(10) 2.094(19) 2.968(5) 165(5)
N2 H2A O9 1_556 0.895(10) 2.10(3) 2.881(6) 146(4)
O9 H2 O2 3_656 0.841(10) 1.859(16) 2.688(6) 168(6)
O9 H1 O6 . 0.841(10) 1.905(12) 2.745(6) 177(7)

loop_
_geom_torsion_atom_site_label_1
_geom_torsion_atom_site_label_2
_geom_torsion_atom_site_label_3
_geom_torsion_atom_site_label_4
_geom_torsion_site_symmetry_4
_geom_torsion
N2 Ag1 O1 C1 . 173.1(5)
N4 Ag2 O5 C10 . 76.8(10)
O1 Ag1 N2 C8 . -58.6(7)
O1 Ag1 N2 C9 . 174.0(6)
O5 Ag2 N4 C18 . -45.0(10)
O5 Ag2 N4 C17 . 78.6(10)
Ag1 O1 C1 O2 . 9.7(9)
Ag1 O1 C1 C2 . -167.9(3)
O2 C1 C2 C3 . 1.7(8)
O1 C1 C2 C3 . 179.5(5)
O2 C1 C2 C7 . -175.9(5)
O1 C1 C2 C7 . 1.9(7)
C7 C2 C3 C4 . 1.2(7)
C1 C2 C3 C4 . -176.5(4)
C2 C3 C4 C5 . 0.3(7)
C3 C4 C5 C6 . -1.0(7)
C4 C5 C6 C7 . 0.4(7)
C4 C5 C6 N1 . 180.0(4)
O3 N1 C6 C7 . 2.5(6)
O4 N1 C6 C7 . -177.4(4)
O3 N1 C6 C5 . -177.1(5)
O4 N1 C6 C5 . 3.0(6)
C5 C6 C7 C2 . 1.1(6)
N1 C6 C7 C2 . -178.5(4)
C3 C2 C7 C6 . -1.8(6)
C1 C2 C7 C6 . 175.9(4)
C9 N2 C8 C9 3_757 60.4(6)
Ag1 N2 C8 C9 3_757 -69.6(4)
C8 N2 C9 C8 3_757 -59.5(6)
Ag1 N2 C9 C8 3_757 71.1(4)
Ag2 O5 C10 O6 . 14.7(7)
Ag2 O5 C10 C11 . -164.2(3)
O6 C10 C11 C12 . -13.2(7)
O5 C10 C11 C12 . 165.8(4)
O6 C10 C11 C16 . 168.6(4)
O5 C10 C11 C16 . -12.3(6)
C16 C11 C12 C13 . -0.2(7)
C10 C11 C12 C13 . -178.4(5)
C11 C12 C13 C14 . -0.5(8)
C12 C13 C14 C15 . 0.9(8)
C13 C14 C15 C16 . -0.6(7)
C13 C14 C15 N3 . 179.2(4)
O7 N3 C15 C16 . -3.3(7)
O8 N3 C15 C16 . 176.8(5)
O7 N3 C15 C14 . 176.8(5)
O8 N3 C15 C14 . -3.1(7)
C14 C15 C16 C11 . -0.1(7)
N3 C15 C16 C11 . -179.9(4)
C12 C11 C16 C15 . 0.5(6)
C10 C11 C16 C15 . 178.7(4)
C18 N4 C17 C18 3_756 59.1(5)
Ag2 N4 C17 C18 3_756 -66.5(4)
C17 N4 C18 C17 3_756 -59.1(5)
Ag2 N4 C18 C17 3_756 67.1(4)
